data_4111897
loop_
_publ_author_name
'Julie A. Cissell'
'Thomas P. Vaid'
'Arnold L. Rheingold'

_publ_section_title
;
 An Antiaromatic Porphyrin Complex: Tetraphenylporphyrinato(silicon)(L)2
 (L = THF or Pyridine)
;
_journal_name_full 'Journal of the American Chemical Society'
_journal_page_first 12212
_journal_page_last 12213
_journal_paper_doi 10.1021/ja0544713
_journal_volume 127
_journal_year 2005
_chemical_formula_sum 'C30 H30 N2 O2 Si0.5'
_chemical_formula_weight 464.61
_chemical_name_systematic
; 
 ? 
;
_space_group_IT_number 15
_symmetry_cell_setting monoclinic
_symmetry_space_group_name_Hall '-C 2yc'
_symmetry_space_group_name_H-M 'C 1 2/c 1'
_atom_sites_solution_hydrogens geom
_atom_sites_solution_primary direct
_atom_sites_solution_secondary difmap
_audit_creation_method SHELXL-97
_cell_angle_alpha 90.00
_cell_angle_beta 101.444(2)
_cell_angle_gamma 90.00
_cell_formula_units_Z 8
_cell_length_a 25.860(3)
_cell_length_b 16.0807(19)
_cell_length_c 11.7340(14)
_cell_measurement_reflns_used 5738
_cell_measurement_temperature 100(2)
_cell_measurement_theta_max 27.44
_cell_measurement_theta_min 2.20
_cell_volume 4782.5(10)
_computing_cell_refinement 'Bruker SMART'
_computing_data_collection 'Bruker SMART'
_computing_data_reduction 'Bruker SAINT'
_computing_molecular_graphics 'Bruker SHELXTL'
_computing_publication_material 'Bruker SHELXTL'
_computing_structure_refinement 'SHELXL-97 (Sheldrick, 1997)'
_computing_structure_solution 'SHELXS-97 (Sheldrick, 1990)'
_diffrn_ambient_temperature 100(2)
_diffrn_measured_fraction_theta_full 0.997
_diffrn_measured_fraction_theta_max 0.997
_diffrn_measurement_device_type 'CCD area detector'
_diffrn_measurement_method 'phi and omega scans'
_diffrn_radiation_monochromator graphite
_diffrn_radiation_source 'fine-focus sealed tube'
_diffrn_radiation_type MoK\a
_diffrn_radiation_wavelength 0.71073
_diffrn_reflns_av_R_equivalents 0.0510
_diffrn_reflns_av_sigmaI/netI 0.0508
_diffrn_reflns_limit_h_max 31
_diffrn_reflns_limit_h_min -31
_diffrn_reflns_limit_k_max 19
_diffrn_reflns_limit_k_min -19
_diffrn_reflns_limit_l_max 14
_diffrn_reflns_limit_l_min -14
_diffrn_reflns_number 18569
_diffrn_reflns_theta_full 26.00
_diffrn_reflns_theta_max 26.00
_diffrn_reflns_theta_min 1.61
_exptl_absorpt_coefficient_mu 0.104
_exptl_absorpt_correction_T_max 0.9979
_exptl_absorpt_correction_T_min 0.9927
_exptl_absorpt_correction_type none
_exptl_crystal_colour orange
_exptl_crystal_density_diffrn 1.291
_exptl_crystal_density_meas 0
_exptl_crystal_description plate
_exptl_crystal_F_000 1976
_exptl_crystal_size_max 0.07
_exptl_crystal_size_mid 0.07
_exptl_crystal_size_min 0.02
_refine_diff_density_max 0.687
_refine_diff_density_min -0.418
_refine_diff_density_rms 0.071
_refine_ls_extinction_method none
_refine_ls_goodness_of_fit_ref 1.049
_refine_ls_hydrogen_treatment mixed
_refine_ls_matrix_type full
_refine_ls_number_parameters 313
_refine_ls_number_reflns 4701
_refine_ls_number_restraints 0
_refine_ls_restrained_S_all 1.049
_refine_ls_R_factor_all 0.0910
_refine_ls_R_factor_gt 0.0658
_refine_ls_shift/su_max 0.000
_refine_ls_shift/su_mean 0.000
_refine_ls_structure_factor_coef Fsqd
_refine_ls_weighting_details 'calc w=1/[\s^2^(Fo^2^)+(0.0800P)^2^+10.0000P] where P=(Fo^2^+2Fc^2^)/3'
_refine_ls_weighting_scheme calc
_refine_ls_wR_factor_gt 0.1551
_refine_ls_wR_factor_ref 0.1693
_reflns_number_gt 3505
_reflns_number_total 4701
_reflns_threshold_expression >2sigma(I)
_cod_data_source_file ja0544713si20050706_031935.cif
_cod_data_source_block vaid2a
_cod_original_formula_sum 'C30 H30 N2 O2 Si0.50'
_cod_database_code 4111897

loop_
_symmetry_equiv_pos_as_xyz
'x, y, z'
'-x, y, -z+1/2'
'x+1/2, y+1/2, z'
'-x+1/2, y+1/2, -z+1/2'
'-x, -y, -z'
'x, -y, z-1/2'
'-x+1/2, -y+1/2, -z'
'x+1/2, -y+1/2, z-1/2'

loop_
_atom_site_label
_atom_site_type_symbol
_atom_site_fract_x
_atom_site_fract_y
_atom_site_fract_z
_atom_site_U_iso_or_equiv
_atom_site_adp_type
_atom_site_occupancy
_atom_site_symmetry_multiplicity
_atom_site_calc_flag
_atom_site_refinement_flags
Si1 Si 0.5000 0.24981(6) 0.2500 0.0110(2) Uani 1 2 d S
O1 O 0.49900(7) 0.24933(11) 0.41072(15) 0.0136(4) Uani 1 1 d .
O2 O 0.11999(12) 0.2518(2) 0.2830(3) 0.0755(10) Uani 1 1 d .
N1 N 0.5000 0.36431(18) 0.2500 0.0132(6) Uani 1 2 d S
N2 N 0.42697(8) 0.25005(13) 0.21543(18) 0.0129(5) Uani 1 1 d .
N3 N 0.5000 0.13590(18) 0.2500 0.0119(6) Uani 1 2 d S
C1 C 0.47676(10) 0.49808(16) 0.2077(2) 0.0164(6) Uani 1 1 d .
H1A H 0.4583 0.5457 0.1731 0.020 Uiso 1 1 calc R
C2 C 0.46256(10) 0.41599(16) 0.1835(2) 0.0144(6) Uani 1 1 d .
C3 C 0.41183(10) 0.38688(16) 0.1234(2) 0.0138(5) Uani 1 1 d .
C4 C 0.39411(10) 0.31073(16) 0.1516(2) 0.0137(5) Uani 1 1 d .
C5 C 0.34018(11) 0.28447(17) 0.1423(2) 0.0174(6) Uani 1 1 d .
H5A H 0.3101 0.3110 0.0974 0.021 Uiso 1 1 calc R
C6 C 0.33972(10) 0.21598(17) 0.2081(2) 0.0167(6) Uani 1 1 d .
H6A H 0.3092 0.1897 0.2249 0.020 Uiso 1 1 calc R
C7 C 0.39348(10) 0.18924(16) 0.2486(2) 0.0132(5) Uani 1 1 d .
C8 C 0.41068(10) 0.11339(16) 0.2932(2) 0.0136(5) Uani 1 1 d .
C9 C 0.46182(10) 0.08431(16) 0.2804(2) 0.0127(5) Uani 1 1 d .
C10 C 0.47625(11) 0.00191(16) 0.2700(2) 0.0165(6) Uani 1 1 d .
H10A H 0.4574 -0.0457 0.2870 0.020 Uiso 1 1 calc R
C11 C 0.37837(10) 0.44876(16) 0.0486(2) 0.0149(6) Uani 1 1 d .
C12 C 0.39759(11) 0.48511(17) -0.0428(2) 0.0188(6) Uani 1 1 d .
H12A H 0.4306 0.4675 -0.0580 0.023 Uiso 1 1 calc R
C13 C 0.36936(11) 0.54637(18) -0.1120(2) 0.0212(6) Uani 1 1 d .
H13A H 0.3831 0.5700 -0.1740 0.025 Uiso 1 1 calc R
C14 C 0.32151(12) 0.57293(18) -0.0908(3) 0.0247(7) Uani 1 1 d .
H14A H 0.3024 0.6156 -0.1371 0.030 Uiso 1 1 calc R
C15 C 0.30136(12) 0.53695(18) -0.0013(3) 0.0251(7) Uani 1 1 d .
H15A H 0.2680 0.5542 0.0125 0.030 Uiso 1 1 calc R
C16 C 0.32970(11) 0.47593(17) 0.0683(2) 0.0192(6) Uani 1 1 d .
H16A H 0.3158 0.4524 0.1300 0.023 Uiso 1 1 calc R
C17 C 0.37650(10) 0.05262(16) 0.3390(2) 0.0150(6) Uani 1 1 d .
C18 C 0.39530(11) 0.01714(17) 0.4485(2) 0.0176(6) Uani 1 1 d .
H18A H 0.4288 0.0335 0.4916 0.021 Uiso 1 1 calc R
C19 C 0.36615(11) -0.04109(18) 0.4949(2) 0.0214(6) Uani 1 1 d .
H19A H 0.3797 -0.0644 0.5693 0.026 Uiso 1 1 calc R
C20 C 0.31714(12) -0.06564(19) 0.4333(3) 0.0250(7) Uani 1 1 d .
H20A H 0.2969 -0.1055 0.4652 0.030 Uiso 1 1 calc R
C21 C 0.29807(12) -0.03167(19) 0.3252(3) 0.0246(7) Uani 1 1 d .
H21A H 0.2645 -0.0484 0.2826 0.029 Uiso 1 1 calc R
C22 C 0.32739(11) 0.02681(17) 0.2777(2) 0.0187(6) Uani 1 1 d .
H22A H 0.3138 0.0493 0.2029 0.022 Uiso 1 1 calc R
C23 C 0.53265(11) 0.19630(17) 0.4980(2) 0.0175(6) Uani 1 1 d .
H23A H 0.5695 0.2167 0.5150 0.021 Uiso 1 1 calc R
H23B H 0.5323 0.1380 0.4710 0.021 Uiso 1 1 calc R
C24 C 0.50778(12) 0.20355(17) 0.6038(2) 0.0199(6) Uani 1 1 d .
H24A H 0.5343 0.1954 0.6764 0.024 Uiso 1 1 calc R
H24B H 0.4790 0.1626 0.6010 0.024 Uiso 1 1 calc R
C25 C 0.48657(11) 0.29223(17) 0.5948(2) 0.0194(6) Uani 1 1 d .
H25A H 0.4589 0.2994 0.6413 0.023 Uiso 1 1 calc R
H25B H 0.5151 0.3330 0.6211 0.023 Uiso 1 1 calc R
C26 C 0.46426(11) 0.30131(16) 0.4670(2) 0.0168(6) Uani 1 1 d .
H26A H 0.4274 0.2812 0.4478 0.020 Uiso 1 1 calc R
H26B H 0.4652 0.3601 0.4424 0.020 Uiso 1 1 calc R
C27 C 0.1686(4) 0.2869(4) 0.3680(7) 0.152(4) Uani 1 1 d .
H27A H 0.1690 0.2703 0.4494 0.183 Uiso 1 1 calc R
H27B H 0.1710 0.3481 0.3629 0.183 Uiso 1 1 calc R
C28 C 0.2127(2) 0.2426(4) 0.3178(6) 0.0859(17) Uani 1 1 d .
H28A H 0.2328 0.2844 0.2826 0.103 Uiso 1 1 calc R
H28B H 0.2374 0.2146 0.3816 0.103 Uiso 1 1 calc R
C29 C 0.1915(2) 0.1850(5) 0.2355(6) 0.105(2) Uani 1 1 d .
H29A H 0.1959 0.2027 0.1571 0.126 Uiso 1 1 calc R
H29B H 0.2083 0.1300 0.2532 0.126 Uiso 1 1 calc R
C30 C 0.1392(2) 0.1825(3) 0.2423(5) 0.0821(16) Uani 1 1 d .
H30A H 0.1183 0.1708 0.1637 0.099 Uiso 1 1 calc R
H30B H 0.1339 0.1354 0.2931 0.099 Uiso 1 1 calc R

loop_
_atom_site_aniso_label
_atom_site_aniso_U_11
_atom_site_aniso_U_22
_atom_site_aniso_U_33
_atom_site_aniso_U_23
_atom_site_aniso_U_13
_atom_site_aniso_U_12
Si1 0.0117(5) 0.0102(5) 0.0113(5) 0.000 0.0028(4) 0.000
O1 0.0155(9) 0.0152(9) 0.0102(9) 0.0011(7) 0.0027(7) 0.0057(7)
O2 0.0467(18) 0.082(3) 0.099(3) 0.013(2) 0.0191(18) 0.0184(18)
N1 0.0163(16) 0.0121(16) 0.0118(16) 0.000 0.0042(12) 0.000
N2 0.0138(11) 0.0108(11) 0.0140(11) 0.0004(8) 0.0023(9) -0.0017(9)
N3 0.0117(15) 0.0121(15) 0.0115(15) 0.000 0.0014(12) 0.000
C1 0.0169(14) 0.0126(14) 0.0199(14) 0.0038(10) 0.0039(11) 0.0022(10)
C2 0.0165(14) 0.0148(13) 0.0129(13) 0.0032(10) 0.0054(10) 0.0021(10)
C3 0.0160(13) 0.0136(13) 0.0126(13) -0.0017(10) 0.0048(10) 0.0012(10)
C4 0.0156(13) 0.0147(13) 0.0106(13) -0.0005(10) 0.0020(10) 0.0045(10)
C5 0.0162(14) 0.0173(14) 0.0177(14) 0.0000(11) 0.0011(11) 0.0021(11)
C6 0.0123(13) 0.0160(13) 0.0221(15) -0.0010(11) 0.0043(11) -0.0007(11)
C7 0.0126(13) 0.0152(13) 0.0128(13) -0.0032(10) 0.0045(10) -0.0031(10)
C8 0.0146(13) 0.0153(13) 0.0109(13) -0.0021(10) 0.0027(10) -0.0009(10)
C9 0.0139(13) 0.0151(13) 0.0083(12) 0.0006(10) 0.0003(10) -0.0024(10)
C10 0.0163(14) 0.0133(14) 0.0199(14) 0.0022(11) 0.0039(11) -0.0008(11)
C11 0.0151(13) 0.0130(13) 0.0151(13) 0.0006(10) -0.0007(10) -0.0014(10)
C12 0.0192(14) 0.0186(14) 0.0179(14) 0.0005(11) 0.0017(11) 0.0008(11)
C13 0.0253(16) 0.0229(15) 0.0134(14) 0.0049(11) -0.0010(11) -0.0077(12)
C14 0.0235(16) 0.0175(15) 0.0293(17) 0.0093(12) -0.0043(12) -0.0016(12)
C15 0.0181(15) 0.0218(16) 0.0342(18) 0.0053(13) 0.0020(13) 0.0040(12)
C16 0.0200(15) 0.0177(14) 0.0201(15) 0.0049(11) 0.0042(11) 0.0004(11)
C17 0.0169(14) 0.0136(13) 0.0152(13) -0.0002(10) 0.0054(11) 0.0033(11)
C18 0.0164(14) 0.0203(14) 0.0163(14) -0.0003(11) 0.0040(11) 0.0006(11)
C19 0.0249(16) 0.0242(16) 0.0162(14) 0.0064(11) 0.0073(12) 0.0048(12)
C20 0.0232(16) 0.0260(16) 0.0282(17) 0.0061(13) 0.0108(13) -0.0067(13)
C21 0.0175(15) 0.0284(17) 0.0278(16) 0.0026(13) 0.0044(12) -0.0073(12)
C22 0.0184(14) 0.0212(15) 0.0163(14) 0.0022(11) 0.0029(11) -0.0012(11)
C23 0.0238(15) 0.0146(14) 0.0127(13) 0.0026(10) 0.0000(11) 0.0067(11)
C24 0.0275(15) 0.0173(15) 0.0150(14) 0.0016(11) 0.0042(11) 0.0026(12)
C25 0.0252(15) 0.0167(15) 0.0171(14) -0.0008(11) 0.0063(11) 0.0029(12)
C26 0.0199(14) 0.0141(13) 0.0181(14) 0.0001(10) 0.0075(11) 0.0047(11)
C27 0.290(12) 0.081(5) 0.123(6) -0.047(4) 0.130(7) -0.086(6)
C28 0.056(3) 0.079(4) 0.122(5) 0.010(4) 0.016(3) -0.004(3)
C29 0.074(4) 0.128(6) 0.114(6) 0.009(5) 0.019(4) -0.010(4)
C30 0.075(4) 0.072(4) 0.093(4) -0.006(3) 0.003(3) 0.019(3)

loop_
_atom_type_symbol
_atom_type_description
_atom_type_scat_dispersion_real
_atom_type_scat_dispersion_imag
_atom_type_scat_source
C C 0.0033 0.0016 'International Tables Vol C Tables 4.2.6.8 and 6.1.1.4'
H H 0.0000 0.0000 'International Tables Vol C Tables 4.2.6.8 and 6.1.1.4'
N N 0.0061 0.0033 'International Tables Vol C Tables 4.2.6.8 and 6.1.1.4'
Si Si 0.0817 0.0704 'International Tables Vol C Tables 4.2.6.8 and 6.1.1.4'
O O 0.0106 0.0060 'International Tables Vol C Tables 4.2.6.8 and 6.1.1.4'

loop_
_geom_angle_atom_site_label_1
_geom_angle_atom_site_label_2
_geom_angle_atom_site_label_3
_geom_angle
_geom_angle_site_symmetry_1
_geom_angle_site_symmetry_3
N3 Si1 N1 180.0 . .
N3 Si1 N2 90.11(7) . 2_655
N1 Si1 N2 89.89(7) . 2_655
N3 Si1 N2 90.12(7) . .
N1 Si1 N2 89.88(7) . .
N2 Si1 N2 179.77(14) 2_655 .
N3 Si1 O1 89.77(6) . 2_655
N1 Si1 O1 90.23(6) . 2_655
N2 Si1 O1 90.19(8) 2_655 2_655
N2 Si1 O1 89.81(8) . 2_655
N3 Si1 O1 89.77(6) . .
N1 Si1 O1 90.23(6) . .
N2 Si1 O1 89.81(8) 2_655 .
N2 Si1 O1 90.19(8) . .
O1 Si1 O1 179.53(12) 2_655 .
C26 O1 C23 110.10(18) . .
C26 O1 Si1 125.04(15) . .
C23 O1 Si1 124.86(15) . .
C30 O2 C27 102.7(4) . .
C2 N1 C2 106.7(3) . 2_655
C2 N1 Si1 126.66(15) . .
C2 N1 Si1 126.65(15) 2_655 .
C4 N2 C7 106.8(2) . .
C4 N2 Si1 126.85(17) . .
C7 N2 Si1 126.39(17) . .
C9 N3 C9 106.7(3) . 2_655
C9 N3 Si1 126.67(14) . .
C9 N3 Si1 126.67(14) 2_655 .
C2 C1 C1 107.53(15) . 2_655
C1 C2 N1 109.1(2) . .
C1 C2 C3 126.1(2) . .
N1 C2 C3 123.1(2) . .
C4 C3 C2 119.2(2) . .
C4 C3 C11 123.9(2) . .
C2 C3 C11 116.0(2) . .
C3 C4 N2 123.5(2) . .
C3 C4 C5 127.5(2) . .
N2 C4 C5 108.1(2) . .
C6 C5 C4 108.4(2) . .
C5 C6 C7 108.4(2) . .
C8 C7 N2 123.6(2) . .
C8 C7 C6 127.7(2) . .
N2 C7 C6 107.8(2) . .
C7 C8 C9 119.1(2) . .
C7 C8 C17 123.6(2) . .
C9 C8 C17 116.7(2) . .
C10 C9 N3 109.3(2) . .
C10 C9 C8 126.0(2) . .
N3 C9 C8 123.2(2) . .
C9 C10 C10 107.35(15) . 2_655
C16 C11 C12 117.8(2) . .
C16 C11 C3 123.4(2) . .
C12 C11 C3 118.7(2) . .
C13 C12 C11 121.3(3) . .
C14 C13 C12 120.1(3) . .
C13 C14 C15 119.5(3) . .
C14 C15 C16 120.4(3) . .
C15 C16 C11 120.8(3) . .
C22 C17 C18 117.9(2) . .
C22 C17 C8 123.7(2) . .
C18 C17 C8 118.4(2) . .
C19 C18 C17 121.4(3) . .
C18 C19 C20 120.1(3) . .
C21 C20 C19 119.4(3) . .
C20 C21 C22 120.8(3) . .
C21 C22 C17 120.5(3) . .
O1 C23 C24 103.7(2) . .
C23 C24 C25 102.8(2) . .
C26 C25 C24 102.8(2) . .
O1 C26 C25 104.1(2) . .
O2 C27 C28 98.7(4) . .
C29 C28 C27 110.8(6) . .
C30 C29 C28 103.9(6) . .
O2 C30 C29 115.8(6) . .

loop_
_geom_bond_atom_site_label_1
_geom_bond_atom_site_label_2
_geom_bond_distance
_geom_bond_site_symmetry_2
Si1 N3 1.832(3) .
Si1 N1 1.841(3) .
Si1 N2 1.851(2) 2_655
Si1 N2 1.851(2) .
Si1 O1 1.8912(17) 2_655
Si1 O1 1.8912(17) .
O1 C26 1.476(3) .
O1 C23 1.477(3) .
O2 C30 1.346(6) .
O2 C27 1.549(9) .
N1 C2 1.392(3) .
N1 C2 1.392(3) 2_655
N2 C4 1.408(3) .
N2 C7 1.411(3) .
N3 C9 1.389(3) .
N3 C9 1.389(3) 2_655
C1 C2 1.384(4) .
C1 C1 1.399(5) 2_655
C2 C3 1.439(4) .
C3 C4 1.371(4) .
C3 C11 1.486(4) .
C4 C5 1.440(4) .
C5 C6 1.346(4) .
C6 C7 1.443(4) .
C7 C8 1.367(4) .
C8 C9 1.438(4) .
C8 C17 1.488(4) .
C9 C10 1.388(4) .
C10 C10 1.400(5) 2_655
C11 C16 1.394(4) .
C11 C12 1.396(4) .
C12 C13 1.388(4) .
C13 C14 1.378(4) .
C14 C15 1.388(4) .
C15 C16 1.389(4) .
C17 C22 1.393(4) .
C17 C18 1.401(4) .
C18 C19 1.381(4) .
C19 C20 1.386(4) .
C20 C21 1.380(4) .
C21 C22 1.392(4) .
C23 C24 1.511(4) .
C24 C25 1.524(4) .
C25 C26 1.503(4) .
C27 C28 1.555(9) .
C28 C29 1.372(8) .
C29 C30 1.370(7) .
